data_7221857
loop_
_publ_author_name
'Mirzaei, Masoud'
'Eshtiagh-Hosseini, Hossein'
'shamsipur, mojtaba'
'Saeedi, Mahdi'
'Ardalani, Mehdi'
'Bauza, Antonio'
'Mague, Joel T.'
'Frontera, Antonio'
'Habibi, Morteza'

_publ_section_title
;
 Importance of polarization assisted/resonance assisted hydrogen bonding
 interactions and unconventional interactions in crystal formations of
 five new complexes bearing chelidamic acid through proton transfer
 mechanism
;
_journal_name_full 'RSC Adv.'
_journal_paper_doi 10.1039/C5RA09526C
_journal_year 2015
_chemical_absolute_configuration ad
_chemical_formula_moiety 'C14 H6 Cr N2 O10, C6 H10 N3, C6 H9 N3, 3(H2 O)'
_chemical_formula_sum 'C26 H31 Cr N8 O13'
_chemical_formula_weight 715.59
_space_group_crystal_system orthorhombic
_space_group_IT_number 33
_space_group_name_Hall 'P 2c -2n'
_space_group_name_H-M_alt 'P n a 21'
_symmetry_space_group_name_Hall 'P 2c -2n'
_symmetry_space_group_name_H-M 'P n a 21'
_atom_sites_solution_hydrogens mixed
_atom_sites_solution_primary direct
_atom_sites_solution_secondary difmap
_audit_creation_method SHELXL-2014/7
_audit_update_record
;
2015-03-26 deposited with the CCDC.
2015-08-14 downloaded from the CCDC.
;
_cell_angle_alpha 90
_cell_angle_beta 90
_cell_angle_gamma 90
_cell_formula_units_Z 4
_cell_length_a 18.7610(18)
_cell_length_b 8.3037(8)
_cell_length_c 18.9883(19)
_cell_measurement_reflns_used 9943
_cell_measurement_temperature 100(2)
_cell_measurement_theta_max 28.278
_cell_measurement_theta_min 2.677
_cell_volume 2958.1(5)
_computing_cell_refinement '<i>SAINT</i> (Bruker, 2014)'
_computing_data_collection '<i>APEX2</i> (Bruker, 2014)'
_computing_data_reduction '<i>SAINT</i> (Bruker, 2014)'
_computing_molecular_graphics '<i>DIAMOND</i> (Brandenburg & Putz, 2012)'
_computing_publication_material '<i>SHELXTL</i> (Bruker, 2014)'
_computing_structure_refinement '<i>SHELXL-2014</i> (Sheldrick, 2014)'
_computing_structure_solution '<i>SHELXT</i> (Bruker, 2014)'
_diffrn_ambient_temperature 100(2)
_diffrn_detector_area_resol_mean 8.3660
_diffrn_measured_fraction_theta_full 0.990
_diffrn_measured_fraction_theta_max 0.967
_diffrn_measurement_device_type 'Bruker Smart APEX CCD'
_diffrn_measurement_method '\f and \w scans'
_diffrn_radiation_monochromator graphite
_diffrn_radiation_type MoK\a
_diffrn_radiation_wavelength 0.71073
_diffrn_reflns_av_R_equivalents 0.0533
_diffrn_reflns_av_unetI/netI 0.0515
_diffrn_reflns_laue_measured_fraction_full 0.990
_diffrn_reflns_laue_measured_fraction_max 0.967
_diffrn_reflns_limit_h_max 24
_diffrn_reflns_limit_h_min -24
_diffrn_reflns_limit_k_max 10
_diffrn_reflns_limit_k_min -11
_diffrn_reflns_limit_l_max 25
_diffrn_reflns_limit_l_min -24
_diffrn_reflns_number 24049
_diffrn_reflns_point_group_measured_fraction_full 0.958
_diffrn_reflns_point_group_measured_fraction_max 0.928
_diffrn_reflns_theta_full 27.850
_diffrn_reflns_theta_max 28.279
_diffrn_reflns_theta_min 2.145
_diffrn_source 'fine-focus sealed tube'
_exptl_absorpt_coefficient_mu 0.470
_exptl_absorpt_correction_T_max 0.98
_exptl_absorpt_correction_T_min 0.74
_exptl_absorpt_correction_type numerical
_exptl_absorpt_process_details '<i>SADABS</i> (Bruker, 2014)'
_exptl_crystal_colour purple
_exptl_crystal_density_diffrn 1.607
_exptl_crystal_density_method 'not measured'
_exptl_crystal_description plate
_exptl_crystal_F_000 1484
_exptl_crystal_recrystallization_method 'Re-crystallisation from solvent: Water'
_exptl_crystal_size_max 0.270
_exptl_crystal_size_mid 0.160
_exptl_crystal_size_min 0.040
_exptl_transmission_factor_max 1.000
_exptl_transmission_factor_min 0.756
_refine_diff_density_max 1.286
_refine_diff_density_min -0.542
_refine_diff_density_rms 0.091
_refine_ls_abs_structure_details
;
 Flack x determined using 2582 quotients [(I+)-(I-)]/[(I+)+(I-)]
 (Parsons <i>et al.</i>, 2013.
;
_refine_ls_abs_structure_Flack 0.017(12)
_refine_ls_extinction_method none
_refine_ls_goodness_of_fit_ref 1.017
_refine_ls_hydrogen_treatment constr
_refine_ls_matrix_type full
_refine_ls_number_parameters 437
_refine_ls_number_reflns 6807
_refine_ls_number_restraints 1
_refine_ls_restrained_S_all 1.017
_refine_ls_R_factor_all 0.0503
_refine_ls_R_factor_gt 0.0440
_refine_ls_shift/su_max 0.001
_refine_ls_shift/su_mean 0.000
_refine_ls_structure_factor_coef Fsqd
_refine_ls_weighting_details 'w=1/[\s^2^(Fo^2^)+(0.0677P)^2^+0.9115P] where P=(Fo^2^+2Fc^2^)/3'
_refine_ls_weighting_scheme calc
_refine_ls_wR_factor_gt 0.1088
_refine_ls_wR_factor_ref 0.1146
_reflns_Friedel_coverage 0.865
_reflns_friedel_fraction_full 0.923
_reflns_friedel_fraction_max 0.887
_reflns_number_gt 6134
_reflns_number_total 6807
_reflns_threshold_expression 'I > 2\s(I)'
_cod_data_source_file c5ra09526c2.cif
_cod_data_source_block 2
_cod_database_code 7221857
_shelx_shelxl_version_number 2014/7
_shelx_space_group_comment
;
The symmetry employed for this shelxl refinement is uniquely defined
by the following loop, which should always be used as a source of
symmetry information in preference to the above space-group names.
They are only intended as comments.
;
_shelx_estimated_absorpt_t_min 0.884
_shelx_estimated_absorpt_t_max 0.981

loop_
_space_group_symop_operation_xyz
'x, y, z'
'-x, -y, z+1/2'
'x+1/2, -y+1/2, z'
'-x+1/2, y+1/2, z+1/2'

loop_
_atom_site_label
_atom_site_type_symbol
_atom_site_fract_x
_atom_site_fract_y
_atom_site_fract_z
_atom_site_U_iso_or_equiv
_atom_site_adp_type
_atom_site_occupancy
_atom_site_site_symmetry_order
_atom_site_calc_flag
_atom_site_refinement_flags_posn
_atom_site_refinement_flags_adp
_atom_site_refinement_flags_occupancy
_atom_site_disorder_assembly
_atom_site_disorder_group
Cr1 Cr 0.88927(3) 0.54820(6) 0.89514(4) 0.01440(14) Uani 1 1 d . . . . .
O1 O 0.91823(14) 0.7154(3) 0.82517(16) 0.0198(6) Uani 1 1 d . . . . .
O2 O 0.88889(15) 0.8383(4) 0.72471(16) 0.0218(7) Uani 1 1 d . . . . .
O3 O 0.82873(14) 0.3789(3) 0.93880(14) 0.0172(5) Uani 1 1 d . . . . .
O4 O 0.72336(15) 0.2550(3) 0.93376(16) 0.0203(6) Uani 1 1 d . . . . .
O5 O 0.63322(16) 0.5766(3) 0.70503(16) 0.0228(6) Uani 1 1 d . . . . .
H5O H 0.5970 0.5313 0.7219 0.027 Uiso 1 1 d R U . . .
O6 O 0.95083(14) 0.3847(3) 0.85002(14) 0.0177(6) Uani 1 1 d . . . . .
O7 O 1.05644(15) 0.2600(3) 0.85570(15) 0.0206(6) Uani 1 1 d . . . . .
O8 O 0.85786(14) 0.7096(3) 0.96578(15) 0.0186(6) Uani 1 1 d . . . . .
O9 O 0.88019(15) 0.8110(4) 1.07263(17) 0.0220(6) Uani 1 1 d . . . . .
O10 O 1.13803(16) 0.5554(4) 1.09446(16) 0.0231(7) Uani 1 1 d . . . . .
H10O H 1.1726 0.5240 1.0699 0.028 Uiso 1 1 d R U . . .
N1 N 0.80729(17) 0.5476(4) 0.83080(18) 0.0154(6) Uani 1 1 d . . . . .
N2 N 0.96944(17) 0.5443(4) 0.96084(18) 0.0147(6) Uani 1 1 d . . . . .
C1 C 0.8771(2) 0.7413(5) 0.7720(2) 0.0180(8) Uani 1 1 d . . . . .
C2 C 0.8082(2) 0.6438(4) 0.7747(2) 0.0148(7) Uani 1 1 d . . . . .
C3 C 0.7505(2) 0.6518(4) 0.7296(2) 0.0167(8) Uani 1 1 d . . . . .
H3 H 0.7518 0.7161 0.6882 0.020 Uiso 1 1 calc R U . . .
C4 C 0.6893(2) 0.5606(4) 0.7474(2) 0.0165(8) Uani 1 1 d . . . . .
C5 C 0.6898(2) 0.4598(4) 0.8067(2) 0.0160(8) Uani 1 1 d . . . . .
H5 H 0.6495 0.3961 0.8186 0.019 Uiso 1 1 calc R U . . .
C6 C 0.7510(2) 0.4565(4) 0.8471(2) 0.0148(7) Uani 1 1 d . . . . .
C7 C 0.76620(19) 0.3543(4) 0.91156(19) 0.0150(8) Uani 1 1 d . . . . .
C8 C 1.0125(2) 0.3562(4) 0.8792(2) 0.0178(8) Uani 1 1 d . . . . .
C9 C 1.0259(2) 0.4518(4) 0.9457(2) 0.0158(8) Uani 1 1 d . . . . .
C10 C 1.0849(2) 0.4499(4) 0.9890(2) 0.0166(8) Uani 1 1 d . . . . .
H10 H 1.1251 0.3852 0.9780 0.020 Uiso 1 1 calc R U . . .
C11 C 1.0838(2) 0.5467(5) 1.0499(2) 0.0175(8) Uani 1 1 d . . . . .
C12 C 1.0227(2) 0.6388(4) 1.0660(2) 0.0175(7) Uani 1 1 d . . . . .
H12 H 1.0203 0.7011 1.1079 0.021 Uiso 1 1 calc R U . . .
C13 C 0.9664(2) 0.6359(4) 1.0189(2) 0.0161(7) Uani 1 1 d . . . . .
C14 C 0.8965(2) 0.7297(5) 1.0217(2) 0.0166(8) Uani 1 1 d . . . . .
N3 N 0.51099(18) 0.5053(4) -0.03154(18) 0.0190(7) Uani 1 1 d . . . . .
N4 N 0.63028(17) 0.6111(4) -0.03318(18) 0.0182(7) Uani 1 1 d . . . . .
N5 N 0.55198(18) 0.6604(4) -0.12374(17) 0.0201(7) Uani 1 1 d . . . . .
H5A H 0.5060 0.6655 -0.1388 0.024 Uiso 1 1 d R U . . .
H5B H 0.5864 0.7296 -0.1388 0.024 Uiso 1 1 d R U . . .
C15 C 0.5645(2) 0.5905(4) -0.0611(2) 0.0166(7) Uani 1 1 d . . . . .
C16 C 0.5256(2) 0.4327(4) 0.0304(2) 0.0197(8) Uani 1 1 d . . . . .
C17 C 0.5922(2) 0.4440(5) 0.0616(2) 0.0212(8) Uani 1 1 d . . . . .
H17 H 0.6024 0.3902 0.1045 0.025 Uiso 1 1 calc R U . . .
C18 C 0.6435(2) 0.5365(5) 0.0279(2) 0.0193(8) Uani 1 1 d . . . . .
C19 C 0.4666(2) 0.3400(5) 0.0647(3) 0.0267(9) Uani 1 1 d . . . . .
H19A H 0.4300 0.4150 0.0816 0.040 Uiso 1 1 calc R U . . .
H19B H 0.4856 0.2785 0.1045 0.040 Uiso 1 1 calc R U . . .
H19C H 0.4454 0.2659 0.0304 0.040 Uiso 1 1 calc R U . . .
C20 C 0.7158(2) 0.5612(5) 0.0601(2) 0.0250(9) Uani 1 1 d . . . . .
H20A H 0.7526 0.5431 0.0243 0.038 Uiso 1 1 calc R U . . .
H20B H 0.7225 0.4850 0.0989 0.038 Uiso 1 1 calc R U . . .
H20C H 0.7196 0.6716 0.0780 0.038 Uiso 1 1 calc R U . . .
N6 N 0.77030(18) 0.0174(4) 0.82079(18) 0.0196(7) Uani 1 1 d . . . . .
H6N H 0.8100 0.0182 0.8483 0.024 Uiso 1 1 d R U . . .
N7 N 0.65302(18) -0.0853(4) 0.81802(18) 0.0185(7) Uani 1 1 d . . . . .
N8 N 0.72917(18) -0.1499(4) 0.90857(18) 0.0207(7) Uani 1 1 d . . . . .
H8A H 0.7714 -0.1479 0.9321 0.025 Uiso 1 1 d R U . . .
H8B H 0.6949 -0.2181 0.9248 0.025 Uiso 1 1 d R U . . .
C21 C 0.7170(2) -0.0726(4) 0.8494(2) 0.0167(8) Uani 1 1 d . . . . .
C22 C 0.7607(2) 0.1026(5) 0.7606(2) 0.0191(8) Uani 1 1 d . . . . .
C23 C 0.6958(2) 0.0934(5) 0.7278(2) 0.0223(8) Uani 1 1 d . . . . .
H23 H 0.6869 0.1511 0.6855 0.027 Uiso 1 1 calc R U . . .
C24 C 0.6428(2) -0.0035(5) 0.7584(2) 0.0186(8) Uani 1 1 d . . . . .
C25 C 0.8238(2) 0.1962(5) 0.7346(2) 0.0239(9) Uani 1 1 d . . . . .
H25A H 0.8535 0.1268 0.7049 0.036 Uiso 1 1 calc R U . . .
H25B H 0.8518 0.2343 0.7749 0.036 Uiso 1 1 calc R U . . .
H25C H 0.8073 0.2888 0.7071 0.036 Uiso 1 1 calc R U . . .
C26 C 0.5722(2) -0.0209(5) 0.7223(2) 0.0249(9) Uani 1 1 d . . . . .
H26A H 0.5415 -0.0929 0.7498 0.037 Uiso 1 1 calc R U . . .
H26B H 0.5793 -0.0662 0.6752 0.037 Uiso 1 1 calc R U . . .
H26C H 0.5494 0.0850 0.7183 0.037 Uiso 1 1 calc R U . . .
O11 O 0.26097(16) 0.4361(4) 0.05633(17) 0.0270(7) Uani 1 1 d . . . . .
H1A H 0.2580 0.4128 0.0993 0.032 Uiso 0.5 1 d R U P A 1
H1B H 0.2874 0.5094 0.0406 0.032 Uiso 0.5 1 d R U P A 1
H1AA H 0.2585 0.4082 0.0139 0.032 Uiso 0.5 1 d R U P B 2
H1BA H 0.3016 0.4763 0.0626 0.032 Uiso 0.5 1 d R U P B 2
O12 O 0.51358(16) 0.4285(4) 0.73587(17) 0.0247(6) Uani 1 1 d . . . . .
H12A H 0.5160 0.3853 0.7758 0.030 Uiso 1 1 d R U . . .
H12B H 0.4802 0.4923 0.7455 0.030 Uiso 1 1 d R U . . .
O13 O 0.87716(18) 0.0600(3) 0.9140(2) 0.0361(9) Uani 1 1 d . . . . .
H13A H 0.8962 0.0720 0.8744 0.043 Uiso 1 1 d R U . . .
H13B H 0.9133 0.0131 0.9303 0.043 Uiso 1 1 d R U . . .

loop_
_atom_site_aniso_label
_atom_site_aniso_U_11
_atom_site_aniso_U_22
_atom_site_aniso_U_33
_atom_site_aniso_U_23
_atom_site_aniso_U_13
_atom_site_aniso_U_12
Cr1 0.0119(2) 0.0089(2) 0.0223(3) 0.0002(3) -0.0012(2) -0.0004(2)
O1 0.0158(13) 0.0166(14) 0.0272(15) 0.0028(11) -0.0019(12) -0.0039(10)
O2 0.0225(16) 0.0179(14) 0.0249(15) 0.0042(12) 0.0016(11) -0.0046(11)
O3 0.0145(13) 0.0132(12) 0.0238(14) -0.0001(11) -0.0023(10) -0.0015(10)
O4 0.0189(14) 0.0137(13) 0.0284(15) 0.0034(12) 0.0012(11) -0.0023(11)
O5 0.0162(14) 0.0239(15) 0.0283(16) 0.0048(12) -0.0056(12) -0.0035(11)
O6 0.0151(13) 0.0154(13) 0.0227(14) -0.0010(11) -0.0023(11) -0.0008(10)
O7 0.0167(14) 0.0146(13) 0.0304(16) -0.0022(11) 0.0012(11) 0.0036(11)
O8 0.0155(13) 0.0118(12) 0.0285(15) -0.0014(11) -0.0011(11) 0.0012(10)
O9 0.0182(14) 0.0185(15) 0.0293(15) -0.0055(13) 0.0017(12) 0.0008(11)
O10 0.0169(14) 0.0256(16) 0.0268(16) -0.0054(12) -0.0047(12) 0.0023(12)
N1 0.0131(15) 0.0099(15) 0.0232(17) -0.0011(12) 0.0004(13) 0.0007(11)
N2 0.0135(15) 0.0109(15) 0.0197(16) 0.0007(12) 0.0015(12) -0.0013(11)
C1 0.0173(19) 0.0135(18) 0.023(2) -0.0010(16) 0.0017(16) 0.0000(14)
C2 0.0138(17) 0.0100(16) 0.0207(19) -0.0004(14) 0.0023(14) 0.0013(13)
C3 0.0179(19) 0.0113(16) 0.0209(19) 0.0002(15) 0.0000(14) 0.0013(14)
C4 0.0163(19) 0.0125(17) 0.021(2) -0.0036(14) -0.0022(15) 0.0023(14)
C5 0.0104(17) 0.0133(17) 0.024(2) -0.0014(15) 0.0022(14) -0.0009(13)
C6 0.0159(18) 0.0075(16) 0.0211(18) -0.0004(14) 0.0027(14) 0.0014(13)
C7 0.0129(17) 0.0095(15) 0.023(2) -0.0001(13) 0.0006(13) -0.0006(12)
C8 0.0145(18) 0.0118(16) 0.027(2) 0.0023(14) 0.0011(14) -0.0028(13)
C9 0.0121(17) 0.0119(17) 0.0234(19) 0.0028(14) 0.0009(14) -0.0012(13)
C10 0.0142(17) 0.0124(17) 0.023(2) 0.0019(14) 0.0008(15) 0.0001(14)
C11 0.0167(19) 0.0156(19) 0.020(2) 0.0052(15) -0.0001(15) -0.0038(14)
C12 0.0199(19) 0.0127(17) 0.0198(18) 0.0008(14) 0.0001(15) -0.0026(14)
C13 0.0159(18) 0.0107(16) 0.0216(19) 0.0024(14) 0.0020(14) -0.0010(13)
C14 0.0155(18) 0.0107(17) 0.024(2) 0.0017(15) 0.0027(15) -0.0030(14)
N3 0.0157(16) 0.0147(15) 0.0265(18) -0.0048(14) 0.0012(14) 0.0020(12)
N4 0.0157(15) 0.0155(16) 0.0234(17) -0.0016(13) -0.0023(13) 0.0021(12)
N5 0.0146(16) 0.0208(16) 0.0248(18) 0.0012(13) -0.0008(12) 0.0016(13)
C15 0.0140(17) 0.0125(16) 0.023(2) -0.0046(15) 0.0036(14) 0.0027(14)
C16 0.022(2) 0.0123(17) 0.025(2) -0.0014(15) 0.0074(16) 0.0014(14)
C17 0.026(2) 0.0160(19) 0.021(2) 0.0002(15) 0.0032(16) 0.0036(15)
C18 0.018(2) 0.0149(18) 0.025(2) -0.0023(15) 0.0021(16) 0.0031(14)
C19 0.025(2) 0.0173(19) 0.038(2) 0.0044(17) 0.0070(18) -0.0003(16)
C20 0.022(2) 0.029(2) 0.024(2) -0.0005(17) -0.0051(17) 0.0032(17)
N6 0.0181(17) 0.0168(15) 0.0240(18) -0.0027(14) -0.0004(14) -0.0019(13)
N7 0.0177(16) 0.0139(15) 0.0238(18) -0.0002(13) -0.0004(13) 0.0016(12)
N8 0.0157(16) 0.0166(15) 0.030(2) 0.0018(13) -0.0014(13) 0.0009(12)
C21 0.0184(18) 0.0098(16) 0.0218(19) -0.0038(14) 0.0019(15) 0.0021(14)
C22 0.024(2) 0.0124(17) 0.021(2) -0.0016(14) 0.0040(15) 0.0030(15)
C23 0.029(2) 0.0177(18) 0.0206(19) -0.0017(15) 0.0015(16) 0.0004(16)
C24 0.021(2) 0.0137(18) 0.021(2) -0.0036(15) -0.0014(15) 0.0050(15)
C25 0.025(2) 0.0165(19) 0.030(2) 0.0001(16) 0.0031(17) -0.0008(16)
C26 0.024(2) 0.023(2) 0.028(2) -0.0035(18) -0.0036(17) 0.0009(17)
O11 0.0202(15) 0.0351(18) 0.0258(16) -0.0007(13) -0.0011(13) 0.0009(13)
O12 0.0203(15) 0.0247(15) 0.0290(16) 0.0040(13) -0.0004(12) 0.0002(12)
O13 0.0304(18) 0.0175(15) 0.060(3) -0.0028(14) -0.0168(16) 0.0015(12)

loop_
_atom_type_symbol
_atom_type_description
_atom_type_scat_dispersion_real
_atom_type_scat_dispersion_imag
_atom_type_scat_source
C C 0.0033 0.0016 'International Tables Vol C Tables 4.2.6.8 and 6.1.1.4'
H H 0.0000 0.0000 'International Tables Vol C Tables 4.2.6.8 and 6.1.1.4'
N N 0.0061 0.0033 'International Tables Vol C Tables 4.2.6.8 and 6.1.1.4'
O O 0.0106 0.0060 'International Tables Vol C Tables 4.2.6.8 and 6.1.1.4'
Cr Cr 0.3209 0.6236 'International Tables Vol C Tables 4.2.6.8 and 6.1.1.4'

loop_
_geom_angle_atom_site_label_1
_geom_angle_atom_site_label_2
_geom_angle_atom_site_label_3
_geom_angle
N2 Cr1 N1 178.37(14)
N2 Cr1 O6 79.37(12)
N1 Cr1 O6 100.74(12)
N2 Cr1 O8 78.96(13)
N1 Cr1 O8 100.92(12)
O6 Cr1 O8 158.32(12)
N2 Cr1 O3 99.30(12)
N1 Cr1 O3 79.07(12)
O6 Cr1 O3 91.67(10)
O8 Cr1 O3 91.50(12)
N2 Cr1 O1 103.11(12)
N1 Cr1 O1 78.52(12)
O6 Cr1 O1 91.72(12)
O8 Cr1 O1 93.48(11)
O3 Cr1 O1 157.57(12)
C1 O1 Cr1 118.3(2)
C7 O3 Cr1 117.5(2)
C4 O5 H5O 111.4
C8 O6 Cr1 117.3(2)
C14 O8 Cr1 118.3(2)
C11 O10 H10O 102.7
C2 N1 C6 122.4(3)
C2 N1 Cr1 119.1(3)
C6 N1 Cr1 118.5(3)
C9 N2 C13 122.3(3)
C9 N2 Cr1 118.8(3)
C13 N2 Cr1 118.9(3)
O2 C1 O1 125.2(4)
O2 C1 C2 121.7(4)
O1 C1 C2 113.1(3)
N1 C2 C3 120.9(3)
N1 C2 C1 110.9(3)
C3 C2 C1 128.1(3)
C2 C3 C4 117.5(3)
C2 C3 H3 121.3
C4 C3 H3 121.3
O5 C4 C5 123.3(4)
O5 C4 C3 116.3(3)
C5 C4 C3 120.4(4)
C6 C5 C4 117.6(4)
C6 C5 H5 121.2
C4 C5 H5 121.2
N1 C6 C5 121.2(3)
N1 C6 C7 110.8(3)
C5 C6 C7 128.0(3)
O4 C7 O3 124.1(3)
O4 C7 C6 122.0(3)
O3 C7 C6 113.8(3)
O7 C8 O6 124.0(4)
O7 C8 C9 122.1(4)
O6 C8 C9 114.0(3)
N2 C9 C10 120.9(4)
N2 C9 C8 110.4(3)
C10 C9 C8 128.7(4)
C9 C10 C11 118.2(4)
C9 C10 H10 120.9
C11 C10 H10 120.9
O10 C11 C10 123.0(4)
O10 C11 C12 117.2(4)
C10 C11 C12 119.8(4)
C13 C12 C11 118.1(4)
C13 C12 H12 120.9
C11 C12 H12 120.9
N2 C13 C12 120.6(4)
N2 C13 C14 110.7(3)
C12 C13 C14 128.7(4)
O9 C14 O8 125.6(4)
O9 C14 C13 121.7(4)
O8 C14 C13 112.7(3)
C16 N3 C15 116.4(3)
C18 N4 C15 116.7(3)
C15 N5 H5A 117.6
C15 N5 H5B 115.2
H5A N5 H5B 123.0
N5 C15 N3 117.6(4)
N5 C15 N4 116.8(3)
N3 C15 N4 125.6(4)
N3 C16 C17 121.6(4)
N3 C16 C19 117.3(4)
C17 C16 C19 121.1(4)
C16 C17 C18 117.8(4)
C16 C17 H17 121.1
C18 C17 H17 121.1
N4 C18 C17 121.8(4)
N4 C18 C20 117.2(4)
C17 C18 C20 121.0(4)
C16 C19 H19A 109.5
C16 C19 H19B 109.5
H19A C19 H19B 109.5
C16 C19 H19C 109.5
H19A C19 H19C 109.5
H19B C19 H19C 109.5
C18 C20 H20A 109.5
C18 C20 H20B 109.5
H20A C20 H20B 109.5
C18 C20 H20C 109.5
H20A C20 H20C 109.5
H20B C20 H20C 109.5
C22 N6 C21 121.7(3)
C22 N6 H6N 126.1
C21 N6 H6N 112.1
C24 N7 C21 117.7(4)
C21 N8 H8A 124.2
C21 N8 H8B 118.1
H8A N8 H8B 117.4
N8 C21 N7 119.7(4)
N8 C21 N6 118.8(4)
N7 C21 N6 121.5(4)
N6 C22 C23 118.2(4)
N6 C22 C25 116.4(4)
C23 C22 C25 125.5(4)
C22 C23 C24 118.2(4)
C22 C23 H23 120.9
C24 C23 H23 120.9
N7 C24 C23 122.7(4)
N7 C24 C26 117.8(4)
C23 C24 C26 119.5(4)
C22 C25 H25A 109.5
C22 C25 H25B 109.5
H25A C25 H25B 109.5
C22 C25 H25C 109.5
H25A C25 H25C 109.5
H25B C25 H25C 109.5
C24 C26 H26A 109.5
C24 C26 H26B 109.5
H26A C26 H26B 109.5
C24 C26 H26C 109.5
H26A C26 H26C 109.5
H26B C26 H26C 109.5
H1A O11 H1B 123.4
H1AA O11 H1BA 107.3
H12A O12 H12B 96.6
H13A O13 H13B 92.3

loop_
_geom_bond_atom_site_label_1
_geom_bond_atom_site_label_2
_geom_bond_distance
Cr1 N2 1.955(3)
Cr1 N1 1.964(3)
Cr1 O6 1.977(3)
Cr1 O8 1.986(3)
Cr1 O3 1.988(3)
Cr1 O1 1.997(3)
O1 C1 1.289(5)
O2 C1 1.225(5)
O3 C7 1.298(4)
O4 C7 1.226(5)
O5 C4 1.332(5)
O5 H5O 0.8400
O6 C8 1.304(5)
O7 C8 1.232(5)
O8 C14 1.297(5)
O9 C14 1.218(5)
O10 C11 1.324(5)
O10 H10O 0.8400
N1 C2 1.332(5)
N1 C6 1.336(5)
N2 C9 1.339(5)
N2 C13 1.341(5)
C1 C2 1.526(5)
C2 C3 1.382(5)
C3 C4 1.416(5)
C3 H3 0.9500
C4 C5 1.403(6)
C5 C6 1.381(5)
C5 H5 0.9500
C6 C7 1.516(5)
C8 C9 1.514(5)
C9 C10 1.378(6)
C10 C11 1.409(6)
C10 H10 0.9500
C11 C12 1.411(6)
C12 C13 1.383(5)
C12 H12 0.9500
C13 C14 1.527(5)
N3 C16 1.350(5)
N3 C15 1.350(5)
N4 C18 1.338(5)
N4 C15 1.353(5)
N5 C15 1.345(5)
N5 H5A 0.9100
N5 H5B 0.9099
C16 C17 1.386(6)
C16 C19 1.497(6)
C17 C18 1.387(6)
C17 H17 0.9500
C18 C20 1.502(6)
C19 H19A 0.9800
C19 H19B 0.9800
C19 H19C 0.9800
C20 H20A 0.9800
C20 H20B 0.9800
C20 H20C 0.9800
N6 C22 1.356(5)
N6 C21 1.362(5)
N6 H6N 0.9100
N7 C24 1.334(5)
N7 C21 1.344(5)
N8 C21 1.314(5)
N8 H8A 0.9099
N8 H8B 0.9100
C22 C23 1.370(6)
C22 C25 1.498(6)
C23 C24 1.406(6)
C23 H23 0.9500
C24 C26 1.498(6)
C25 H25A 0.9800
C25 H25B 0.9800
C25 H25C 0.9800
C26 H26A 0.9800
C26 H26B 0.9800
C26 H26C 0.9800
O11 H1A 0.8400
O11 H1B 0.8401
O11 H1AA 0.8400
O11 H1BA 0.8400
O12 H12A 0.8400
O12 H12B 0.8401
O13 H13A 0.8402
O13 H13B 0.8402

loop_
_geom_hbond_atom_site_label_D
_geom_hbond_atom_site_label_H
_geom_hbond_atom_site_label_A
_geom_hbond_distance_DH
_geom_hbond_distance_HA
_geom_hbond_distance_DA
_geom_hbond_angle_DHA
_geom_hbond_site_symmetry_A
O5 H5O O12 0.84 1.80 2.625(4) 166 .
O10 H10O O11 0.84 1.83 2.613(4) 154 1_656
N5 H5A O1 0.91 2.04 2.881(4) 153 3_464
N5 H5B N7 0.91 2.14 3.046(5) 170 1_564
N6 H6N O13 0.91 1.81 2.698(5) 166 .
N8 H8A O8 0.91 2.11 2.893(4) 144 1_545
N8 H8B N4 0.91 2.03 2.933(5) 172 1_546
O11 H1BA O9 0.84 2.31 3.084(4) 153 3_464
O11 H1AA O4 0.84 2.14 2.904(4) 151 3_454
O11 H1BA O9 0.84 2.31 3.084(4) 153 3_464
O12 H12A O7 0.84 2.08 2.876(4) 1578 3_455
O12 H12B O2 0.84 2.25 3.045(4) 157 3_465
O13 H13B N3 0.84 1.98 2.769(5) 157 3_556

loop_
_geom_torsion_atom_site_label_1
_geom_torsion_atom_site_label_2
_geom_torsion_atom_site_label_3
_geom_torsion_atom_site_label_4
_geom_torsion
Cr1 O1 C1 O2 -178.9(3)
Cr1 O1 C1 C2 4.2(4)
C6 N1 C2 C3 -1.0(6)
Cr1 N1 C2 C3 -177.5(3)
C6 N1 C2 C1 176.2(3)
Cr1 N1 C2 C1 -0.2(4)
O2 C1 C2 N1 -179.6(4)
O1 C1 C2 N1 -2.6(5)
O2 C1 C2 C3 -2.6(6)
O1 C1 C2 C3 174.4(4)
N1 C2 C3 C4 3.2(5)
C1 C2 C3 C4 -173.5(4)
C2 C3 C4 O5 176.7(3)
C2 C3 C4 C5 -3.4(5)
O5 C4 C5 C6 -178.7(3)
C3 C4 C5 C6 1.4(6)
C2 N1 C6 C5 -1.2(6)
Cr1 N1 C6 C5 175.3(3)
C2 N1 C6 C7 177.5(3)
Cr1 N1 C6 C7 -6.0(4)
C4 C5 C6 N1 0.9(6)
C4 C5 C6 C7 -177.5(3)
Cr1 O3 C7 O4 -179.2(3)
Cr1 O3 C7 C6 2.8(4)
N1 C6 C7 O4 -176.0(3)
C5 C6 C7 O4 2.5(6)
N1 C6 C7 O3 2.0(4)
C5 C6 C7 O3 -179.5(4)
Cr1 O6 C8 O7 -178.5(3)
Cr1 O6 C8 C9 1.8(4)
C13 N2 C9 C10 -1.6(5)
Cr1 N2 C9 C10 177.4(3)
C13 N2 C9 C8 177.1(3)
Cr1 N2 C9 C8 -3.9(4)
O7 C8 C9 N2 -178.5(3)
O6 C8 C9 N2 1.2(4)
O7 C8 C9 C10 0.1(6)
O6 C8 C9 C10 179.8(4)
N2 C9 C10 C11 0.6(6)
C8 C9 C10 C11 -177.8(4)
C9 C10 C11 O10 -179.0(4)
C9 C10 C11 C12 1.5(6)
O10 C11 C12 C13 177.8(3)
C10 C11 C12 C13 -2.8(6)
C9 N2 C13 C12 0.4(5)
Cr1 N2 C13 C12 -178.7(3)
C9 N2 C13 C14 179.2(3)
Cr1 N2 C13 C14 0.1(4)
C11 C12 C13 N2 1.8(6)
C11 C12 C13 C14 -176.8(4)
Cr1 O8 C14 O9 -171.8(3)
Cr1 O8 C14 C13 7.0(4)
N2 C13 C14 O9 174.3(4)
C12 C13 C14 O9 -7.0(6)
N2 C13 C14 O8 -4.5(4)
C12 C13 C14 O8 174.2(4)
C16 N3 C15 N5 178.2(3)
C16 N3 C15 N4 -1.4(6)
C18 N4 C15 N5 -177.6(3)
C18 N4 C15 N3 2.0(6)
C15 N3 C16 C17 -0.5(5)
C15 N3 C16 C19 179.0(3)
N3 C16 C17 C18 1.6(6)
C19 C16 C17 C18 -177.8(4)
C15 N4 C18 C17 -0.7(5)
C15 N4 C18 C20 -178.8(3)
C16 C17 C18 N4 -1.0(6)
C16 C17 C18 C20 177.0(4)
C24 N7 C21 N8 179.4(3)
C24 N7 C21 N6 -1.4(5)
C22 N6 C21 N8 -178.6(3)
C22 N6 C21 N7 2.2(6)
C21 N6 C22 C23 -1.5(6)
C21 N6 C22 C25 -179.8(3)
N6 C22 C23 C24 0.1(6)
C25 C22 C23 C24 178.3(4)
C21 N7 C24 C23 0.1(6)
C21 N7 C24 C26 178.4(3)
C22 C23 C24 N7 0.5(6)
C22 C23 C24 C26 -177.7(4)
